data_2236360
loop_
_publ_author_name
'Buttrus, Nabeel H.'
'Sabah, Assim A.'
'Taqa, Amer A.'
'Englert, Ulli'

_publ_section_title
;
 3-Allyl-1-methyl-1<i>H</i>-benzotriazol-3-ium iodide
;
_journal_coeditor_code IM2367
_journal_issue 9
_journal_name_full 'Acta Crystallographica Section E'
_journal_page_first o2735
_journal_paper_doi 10.1107/S1600536812035611
_journal_volume 68
_journal_year 2012
_chemical_formula_iupac 'C10 H12 N3 +, I -'
_chemical_formula_moiety 'C10 H12 N3 +, I -'
_chemical_formula_sum 'C10 H12 I N3'
_chemical_formula_weight 301.13
_chemical_name_systematic
;
3-Allyl-1-methyl-1<i>H</i>-benzotriazol-3-ium iodide
;
_space_group_IT_number 2
_symmetry_cell_setting triclinic
_symmetry_space_group_name_Hall '-P 1'
_symmetry_space_group_name_H-M 'P -1'
_atom_sites_solution_hydrogens geom
_atom_sites_solution_primary direct
_atom_sites_solution_secondary difmap
_audit_creation_method SHELXL-97
_cell_angle_alpha 114.093(2)
_cell_angle_beta 104.033(15)
_cell_angle_gamma 92.201(13)
_cell_formula_units_Z 2
_cell_length_a 7.8839(12)
_cell_length_b 8.2265(14)
_cell_length_c 9.9957(17)
_cell_measurement_reflns_used 2049
_cell_measurement_temperature 100(2)
_cell_measurement_theta_max 25.09
_cell_measurement_theta_min 2.33
_cell_volume 567.20(17)
_computing_cell_refinement 'SAINT-Plus (Bruker, 1999)'
_computing_data_collection 'SMART (Bruker, 2001)'
_computing_data_reduction 'SAINT-Plus (Bruker, 1999)'
_computing_molecular_graphics 'PLATON (Spek, 2009)'
_computing_publication_material 'SHELXL97 (Sheldrick, 2008)'
_computing_structure_refinement 'SHELXL97 (Sheldrick, 2008)'
_computing_structure_solution 'SHELXS97 (Sheldrick, 2008)'
_diffrn_ambient_temperature 100(2)
_diffrn_measured_fraction_theta_full .994
_diffrn_measured_fraction_theta_max .994
_diffrn_measurement_device_type 'Bruker SMART CCD area-detector'
_diffrn_measurement_method '\w scans'
_diffrn_radiation_monochromator 'multilayer optics'
_diffrn_radiation_source 'Incoatec microsource'
_diffrn_radiation_type MoK\a
_diffrn_radiation_wavelength 0.71073
_diffrn_reflns_av_R_equivalents 0.0894
_diffrn_reflns_av_sigmaI/netI 0.0836
_diffrn_reflns_limit_h_max 10
_diffrn_reflns_limit_h_min -10
_diffrn_reflns_limit_k_max 10
_diffrn_reflns_limit_k_min -10
_diffrn_reflns_limit_l_max 13
_diffrn_reflns_limit_l_min -13
_diffrn_reflns_number 7816
_diffrn_reflns_theta_full 28.31
_diffrn_reflns_theta_max 28.31
_diffrn_reflns_theta_min 2.33
_exptl_absorpt_coefficient_mu 2.790
_exptl_absorpt_correction_T_max 0.972
_exptl_absorpt_correction_T_min 0.409
_exptl_absorpt_correction_type multi-scan
_exptl_absorpt_process_details '(SADABS; Sheldrick, 1996)'
_exptl_crystal_colour yellow
_exptl_crystal_density_diffrn 1.763
_exptl_crystal_density_method 'not measured'
_exptl_crystal_description rod
_exptl_crystal_F_000 292
_exptl_crystal_size_max .39
_exptl_crystal_size_mid .04
_exptl_crystal_size_min .01
_refine_diff_density_max 1.581
_refine_diff_density_min -1.354
_refine_ls_extinction_method none
_refine_ls_goodness_of_fit_ref 0.955
_refine_ls_hydrogen_treatment constr
_refine_ls_matrix_type full
_refine_ls_number_parameters 128
_refine_ls_number_reflns 2798
_refine_ls_number_restraints 0
_refine_ls_restrained_S_all 0.955
_refine_ls_R_factor_all 0.0399
_refine_ls_R_factor_gt 0.0349
_refine_ls_shift/su_max 0.002
_refine_ls_shift/su_mean 0.000
_refine_ls_structure_factor_coef Fsqd
_refine_ls_weighting_details 'calc w=1/[\s^2^(Fo^2^)+(0.0060P)^2^+0.0000P] where P=(Fo^2^+2Fc^2^)/3'
_refine_ls_weighting_scheme calc
_refine_ls_wR_factor_gt 0.0641
_refine_ls_wR_factor_ref 0.0661
_reflns_number_gt 2503
_reflns_number_total 2798
_reflns_threshold_expression >2sigma(I)
_cod_data_source_file im2367.cif
_cod_data_source_block I
_cod_original_cell_volume 567.20(16)
_cod_database_code 2236360
_cod_database_fobs_code 2236360

loop_
_symmetry_equiv_pos_as_xyz
'x, y, z'
'-x, -y, -z'

loop_
_atom_site_type_symbol
_atom_site_label
_atom_site_fract_x
_atom_site_fract_y
_atom_site_fract_z
_atom_site_U_iso_or_equiv
_atom_site_adp_type
_atom_site_calc_flag
_atom_site_refinement_flags
_atom_site_occupancy
_atom_site_symmetry_multiplicity
N N1 0.7209(4) 0.1330(4) 0.4718(3) 0.0164(7) Uani d . 1 1
N N2 0.7597(4) -0.0107(4) 0.3708(3) 0.0176(7) Uani d . 1 1
N N3 0.6104(4) -0.0914(4) 0.2612(3) 0.0147(7) Uani d . 1 1
C C1 0.4725(5) 0.0022(5) 0.2899(4) 0.0140(8) Uani d . 1 1
C C2 0.5465(5) 0.1512(5) 0.4296(4) 0.0148(8) Uani d . 1 1
C C3 0.4457(5) 0.2804(5) 0.4962(4) 0.0187(8) Uani d . 1 1
H H3 0.4955 0.3832 0.5906 0.022 Uiso calc R 1 1
C C4 0.2706(5) 0.2495(5) 0.4171(4) 0.0211(9) Uani d . 1 1
H H4 0.1965 0.3331 0.4589 0.025 Uiso calc R 1 1
C C5 0.1956(5) 0.0978(5) 0.2754(4) 0.0199(9) Uani d . 1 1
H H5 0.0733 0.0831 0.2252 0.024 Uiso calc R 1 1
C C6 0.2947(5) -0.0288(5) 0.2084(4) 0.0168(8) Uani d . 1 1
H H6 0.2454 -0.1304 0.1131 0.020 Uiso calc R 1 1
C C7 0.6077(5) -0.2619(5) 0.1295(4) 0.0177(8) Uani d . 1 1
H H7A 0.4846 -0.3094 0.0634 0.021 Uiso calc R 1 1
H H7B 0.6502 -0.3519 0.1665 0.021 Uiso calc R 1 1
C C8 0.7214(5) -0.2358(5) 0.0381(4) 0.0205(9) Uani d . 1 1
H H8 0.7091 -0.1396 0.0089 0.025 Uiso calc R 1 1
C C9 0.8387(5) -0.3421(6) -0.0034(5) 0.0271(10) Uani d . 1 1
H H9A 0.8527 -0.4390 0.0250 0.033 Uiso calc R 1 1
H H9B 0.9091 -0.3218 -0.0615 0.033 Uiso calc R 1 1
C C10 0.8626(5) 0.2617(5) 0.6012(4) 0.0220(9) Uani d . 1 1
H H10A 0.9640 0.2009 0.6201 0.033 Uiso calc R 1 1
H H10B 0.8201 0.3103 0.6922 0.033 Uiso calc R 1 1
H H10C 0.8987 0.3604 0.5781 0.033 Uiso calc R 1 1
I I1 0.77374(3) 0.33493(3) 0.22631(3) 0.01529(8) Uani d . 1 1

loop_
_atom_site_aniso_label
_atom_site_aniso_U_11
_atom_site_aniso_U_22
_atom_site_aniso_U_33
_atom_site_aniso_U_12
_atom_site_aniso_U_13
_atom_site_aniso_U_23
N1 0.0169(18) 0.0148(17) 0.0179(17) 0.0011(13) 0.0009(14) 0.0098(14)
N2 0.0197(19) 0.0169(18) 0.0164(17) 0.0031(14) 0.0022(14) 0.0092(15)
N3 0.0154(17) 0.0100(16) 0.0167(16) 0.0018(12) 0.0015(13) 0.0056(14)
C1 0.019(2) 0.0129(19) 0.0162(19) 0.0060(15) 0.0081(16) 0.0097(16)
C2 0.014(2) 0.0121(19) 0.0166(19) -0.0022(15) -0.0004(15) 0.0079(16)
C3 0.027(2) 0.015(2) 0.0168(19) 0.0045(17) 0.0080(17) 0.0081(17)
C4 0.027(2) 0.018(2) 0.024(2) 0.0103(17) 0.0139(18) 0.0103(18)
C5 0.017(2) 0.022(2) 0.025(2) 0.0064(16) 0.0047(17) 0.0136(19)
C6 0.019(2) 0.015(2) 0.0153(19) 0.0016(16) 0.0012(16) 0.0071(16)
C7 0.019(2) 0.013(2) 0.019(2) 0.0038(15) 0.0043(16) 0.0047(17)
C8 0.026(2) 0.014(2) 0.017(2) -0.0011(16) 0.0033(17) 0.0052(17)
C9 0.023(2) 0.031(3) 0.025(2) 0.0036(19) 0.0062(18) 0.010(2)
C10 0.018(2) 0.022(2) 0.019(2) -0.0017(17) -0.0013(17) 0.0061(18)
I1 0.01635(15) 0.01309(14) 0.01588(14) 0.00263(10) 0.00268(10) 0.00672(11)

loop_
_atom_type_symbol
_atom_type_description
_atom_type_scat_dispersion_real
_atom_type_scat_dispersion_imag
_atom_type_scat_source
C C .0033 .0016 'International Tables Vol C Tables 4.2.6.8 and 6.1.1.4'
H H .0000 .0000 'International Tables Vol C Tables 4.2.6.8 and 6.1.1.4'
I I -.4742 1.8119 'International Tables Vol C Tables 4.2.6.8 and 6.1.1.4'
N N .0061 .0033 'International Tables Vol C Tables 4.2.6.8 and 6.1.1.4'

loop_
_geom_angle_atom_site_label_1
_geom_angle_atom_site_label_2
_geom_angle_atom_site_label_3
_geom_angle
N2 N1 C2 112.4(3)
N2 N1 C10 119.4(3)
C2 N1 C10 127.7(3)
N1 N2 N3 105.9(3)
N2 N3 C1 111.9(3)
N2 N3 C7 119.8(3)
C1 N3 C7 128.3(3)
N3 C1 C2 104.8(3)
N3 C1 C6 132.4(3)
C2 C1 C6 122.8(3)
N1 C2 C1 105.0(3)
N1 C2 C3 133.4(4)
C1 C2 C3 121.6(4)
C4 C3 C2 115.8(4)
C4 C3 H3 122.1
C2 C3 H3 122.1
C3 C4 C5 122.5(4)
C3 C4 H4 118.7
C5 C4 H4 118.7
C6 C5 C4 121.9(4)
C6 C5 H5 119.1
C4 C5 H5 119.1
C5 C6 C1 115.4(3)
C5 C6 H6 122.3
C1 C6 H6 122.3
N3 C7 C8 111.4(3)
N3 C7 H7A 109.3
C8 C7 H7A 109.3
N3 C7 H7B 109.3
C8 C7 H7B 109.3
H7A C7 H7B 108.0
C9 C8 C7 122.1(4)
C9 C8 H8 118.9
C7 C8 H8 118.9
C8 C9 H9A 120.0
C8 C9 H9B 120.0
H9A C9 H9B 120.0
N1 C10 H10A 109.5
N1 C10 H10B 109.5
H10A C10 H10B 109.5
N1 C10 H10C 109.5
H10A C10 H10C 109.5
H10B C10 H10C 109.5

loop_
_geom_bond_atom_site_label_1
_geom_bond_atom_site_label_2
_geom_bond_distance
N1 N2 1.309(4)
N1 C2 1.370(5)
N1 C10 1.460(4)
N2 N3 1.322(4)
N3 C1 1.376(4)
N3 C7 1.476(4)
C1 C2 1.394(5)
C1 C6 1.394(5)
C2 C3 1.396(5)
C3 C4 1.370(5)
C3 H3 0.9500
C4 C5 1.417(5)
C4 H4 0.9500
C5 C6 1.375(5)
C5 H5 0.9500
C6 H6 0.9500
C7 C8 1.492(5)
C7 H7A 0.9900
C7 H7B 0.9900
C8 C9 1.321(5)
C8 H8 0.9500
C9 H9A 0.9500
C9 H9B 0.9500
C10 H10A 0.9800
C10 H10B 0.9800
C10 H10C 0.9800

loop_
_cod_related_entry_id
_cod_related_entry_database
_cod_related_entry_code
1 ChemSpider 30658093
